data_4111089
loop_
_publ_author_name
'Eric Block'
'Evgeny V. Dikarev'
'Richard S. Glass'
'Jin Jin'
'Bo Li'
'Xiaojie Li'
'Shao-Zhong Zhang'

_publ_section_title
;
 Synthesis, Structure, and Chemistry of New, Mixed Group 14 and 16
 Heterocycles: Nucleophile-Induced Ring Contraction of Mesocyclic
 Dications
;
_journal_name_full 'Journal of the American Chemical Society'
_journal_page_first 14949
_journal_page_last 14961
_journal_paper_doi 10.1021/ja065037j
_journal_volume 128
_journal_year 2006
_chemical_formula_moiety 'Te2 (C H2)4 (Si (C H3)2)2'
_chemical_formula_sum 'C8 H20 Si2 Te2'
_chemical_formula_weight 427.62
_chemical_name_systematic
; 
 3,3,7,7-Tetramethyl-3,7-disila-1,5-ditelluracyclooctane  
;
_space_group_IT_number 14
_symmetry_cell_setting monoclinic
_symmetry_space_group_name_Hall '-P 2yn'
_symmetry_space_group_name_H-M 'P 1 21/n 1'
_atom_sites_solution_hydrogens difmap
_atom_sites_solution_primary direct
_atom_sites_solution_secondary difmap
_audit_creation_method SHELXL-97
_cell_angle_alpha 90.00
_cell_angle_beta 106.5830(10)
_cell_angle_gamma 90.00
_cell_formula_units_Z 6
_cell_length_a 8.0944(4)
_cell_length_b 25.8749(13)
_cell_length_c 10.6969(5)
_cell_measurement_reflns_used 6871
_cell_measurement_temperature 173(2)
_cell_measurement_theta_max 28.20
_cell_measurement_theta_min 2.54
_cell_volume 2147.19(18)
_computing_cell_refinement 'SMART, SAINT'
_computing_data_collection SMART
_computing_data_reduction SAINT
_computing_molecular_graphics 'SHELXP-93 (Sheldrick, 1993)'
_computing_publication_material 'SHELXCIF-93 (Sheldrick, 1993)'
_computing_structure_refinement 'SHELXL-97 (Sheldrick, 1997)'
_computing_structure_solution 'SHELXS-97 (Sheldrick, 1990)'
_diffrn_ambient_temperature 173(2)
_diffrn_measured_fraction_theta_full 0.938
_diffrn_measured_fraction_theta_max 0.938
_diffrn_measurement_device_type 'Bruker SMART APEX CCD'
_diffrn_measurement_method '0.3 deg wide \w exposures'
_diffrn_radiation_monochromator graphite
_diffrn_radiation_source 'fine-focus sealed tube'
_diffrn_radiation_type MoK\a
_diffrn_radiation_wavelength 0.71073
_diffrn_reflns_av_R_equivalents 0.0184
_diffrn_reflns_av_sigmaI/netI 0.0178
_diffrn_reflns_limit_h_max 10
_diffrn_reflns_limit_h_min -10
_diffrn_reflns_limit_k_max 33
_diffrn_reflns_limit_k_min -33
_diffrn_reflns_limit_l_max 14
_diffrn_reflns_limit_l_min -13
_diffrn_reflns_number 18685
_diffrn_reflns_theta_full 28.28
_diffrn_reflns_theta_max 28.28
_diffrn_reflns_theta_min 1.57
_diffrn_standards_decay_% 0
_diffrn_standards_interval_count na
_diffrn_standards_interval_time na
_diffrn_standards_number 'none (area detector data)'
_exptl_absorpt_coefficient_mu 4.204
_exptl_absorpt_correction_T_max 0.7297
_exptl_absorpt_correction_T_min 0.5527
_exptl_absorpt_correction_type 'multi-scan (SADABS)'
_exptl_crystal_colour colorless
_exptl_crystal_density_diffrn 1.984
_exptl_crystal_density_method none
_exptl_crystal_description block
_exptl_crystal_F_000 1200
_exptl_crystal_size_max 0.16
_exptl_crystal_size_mid 0.11
_exptl_crystal_size_min 0.08
_refine_diff_density_max 0.816
_refine_diff_density_min -0.580
_refine_diff_density_rms 0.088
_refine_ls_extinction_coef noref
_refine_ls_extinction_method none
_refine_ls_goodness_of_fit_ref 1.054
_refine_ls_hydrogen_treatment refall
_refine_ls_matrix_type full
_refine_ls_number_parameters 283
_refine_ls_number_reflns 4994
_refine_ls_number_restraints 0
_refine_ls_restrained_S_all 1.054
_refine_ls_R_factor_all 0.0210
_refine_ls_R_factor_gt 0.0182
_refine_ls_shift/su_max 0.003
_refine_ls_shift/su_mean 0.000
_refine_ls_structure_factor_coef Fsqd
_refine_ls_weighting_details 'calc w=1/[\s^2^(Fo^2^)+(0.0229P)^2^+0.3271P] where P=(Fo^2^+2Fc^2^)/3'
_refine_ls_weighting_scheme calc
_refine_ls_wR_factor_gt 0.0419
_refine_ls_wR_factor_ref 0.0427
_reflns_number_gt 4557
_reflns_number_total 4994
_reflns_threshold_expression >2sigma(I)
_cod_data_source_file ja065037jsi20060721_015837.cif
_cod_data_source_block C8H20Si2Te2_29a
_cod_database_code 4111089

loop_
_symmetry_equiv_pos_as_xyz
'x, y, z'
'-x+1/2, y+1/2, -z+1/2'
'-x, -y, -z'
'x-1/2, -y-1/2, z-1/2'

loop_
_atom_site_label
_atom_site_type_symbol
_atom_site_fract_x
_atom_site_fract_y
_atom_site_fract_z
_atom_site_U_iso_or_equiv
_atom_site_adp_type
_atom_site_occupancy
_atom_site_symmetry_multiplicity
_atom_site_calc_flag
Te1 Te 0.050059(18) 0.200148(6) 0.894783(15) 0.02822(4) Uani 1 1 d
Te2 Te 0.569240(18) 0.261767(6) 0.767307(14) 0.02637(4) Uani 1 1 d
Si1 Si 0.33081(8) 0.14916(2) 0.74277(6) 0.02462(12) Uani 1 1 d
Si2 Si 0.20191(7) 0.31594(2) 0.80525(6) 0.02196(12) Uani 1 1 d
C1 C 0.1095(3) 0.17608(9) 0.7188(2) 0.0282(5) Uani 1 1 d
C2 C 0.5062(3) 0.19021(9) 0.8467(2) 0.0250(4) Uani 1 1 d
C3 C 0.3117(3) 0.29200(9) 0.6850(2) 0.0253(4) Uani 1 1 d
C4 C 0.2079(3) 0.26828(9) 0.9381(2) 0.0256(4) Uani 1 1 d
C5 C 0.3396(4) 0.08627(10) 0.8299(3) 0.0388(6) Uani 1 1 d
C6 C 0.3718(4) 0.13871(12) 0.5817(3) 0.0402(6) Uani 1 1 d
C7 C 0.3198(4) 0.37443(10) 0.8869(3) 0.0330(5) Uani 1 1 d
C8 C -0.0248(3) 0.33352(10) 0.7194(3) 0.0311(5) Uani 1 1 d
H1A H 0.033(4) 0.1482(10) 0.688(3) 0.037(7) Uiso 1 1 d
H1B H 0.079(4) 0.2020(11) 0.655(3) 0.044(8) Uiso 1 1 d
H2A H 0.606(4) 0.1747(10) 0.857(2) 0.037(7) Uiso 1 1 d
H2B H 0.486(3) 0.1967(9) 0.929(2) 0.025(6) Uiso 1 1 d
H3A H 0.328(3) 0.3188(11) 0.637(3) 0.040(7) Uiso 1 1 d
H3B H 0.242(3) 0.2674(9) 0.622(2) 0.028(6) Uiso 1 1 d
H4A H 0.320(3) 0.2595(9) 0.978(2) 0.029(6) Uiso 1 1 d
H4B H 0.160(3) 0.2843(10) 0.999(2) 0.033(7) Uiso 1 1 d
H5A H 0.454(4) 0.0717(10) 0.841(2) 0.038(7) Uiso 1 1 d
H5B H 0.262(5) 0.0622(13) 0.786(3) 0.071(11) Uiso 1 1 d
H5C H 0.323(4) 0.0923(12) 0.911(3) 0.061(10) Uiso 1 1 d
H6A H 0.480(4) 0.1231(12) 0.590(3) 0.053(9) Uiso 1 1 d
H6B H 0.361(4) 0.1693(15) 0.533(3) 0.073(11) Uiso 1 1 d
H6C H 0.294(4) 0.1149(12) 0.533(3) 0.059(9) Uiso 1 1 d
H7A H 0.302(4) 0.4025(11) 0.830(3) 0.046(8) Uiso 1 1 d
H7B H 0.278(5) 0.3842(13) 0.954(3) 0.073(11) Uiso 1 1 d
H7C H 0.432(4) 0.3685(12) 0.920(3) 0.060(10) Uiso 1 1 d
H8A H -0.029(3) 0.3591(11) 0.656(3) 0.041(7) Uiso 1 1 d
H8B H -0.088(4) 0.3040(11) 0.670(3) 0.048(8) Uiso 1 1 d
H8C H -0.086(4) 0.3475(12) 0.781(3) 0.054(9) Uiso 1 1 d
Te3 Te 0.678145(19) 0.553856(6) 0.456123(14) 0.02926(5) Uani 1 1 d
Si3 Si 0.70150(8) 0.49078(2) 0.74268(6) 0.02577(13) Uani 1 1 d
C9 C 0.6546(3) 0.55340(9) 0.6524(2) 0.0291(5) Uani 1 1 d
C10 C 0.4073(3) 0.56494(9) 0.3583(2) 0.0303(5) Uani 1 1 d
C11 C 0.9378(4) 0.47849(11) 0.7962(3) 0.0426(6) Uani 1 1 d
C12 C 0.6188(4) 0.49653(12) 0.8874(3) 0.0411(6) Uani 1 1 d
H9A H 0.545(4) 0.5621(11) 0.643(3) 0.045(8) Uiso 1 1 d
H9B H 0.729(3) 0.5802(10) 0.699(3) 0.038(7) Uiso 1 1 d
H10A H 0.362(4) 0.5716(11) 0.430(3) 0.045(8) Uiso 1 1 d
H10B H 0.392(4) 0.5976(11) 0.304(3) 0.049(8) Uiso 1 1 d
H11A H 0.984(4) 0.4752(12) 0.724(3) 0.051(9) Uiso 1 1 d
H11B H 0.989(4) 0.5054(12) 0.845(3) 0.052(9) Uiso 1 1 d
H11C H 0.965(5) 0.4476(14) 0.846(3) 0.073(11) Uiso 1 1 d
H12A H 0.492(4) 0.5029(12) 0.862(3) 0.058(9) Uiso 1 1 d
H12B H 0.639(5) 0.4647(15) 0.933(3) 0.078(11) Uiso 1 1 d
H12C H 0.668(4) 0.5251(13) 0.934(3) 0.059(9) Uiso 1 1 d

loop_
_atom_site_aniso_label
_atom_site_aniso_U_11
_atom_site_aniso_U_22
_atom_site_aniso_U_33
_atom_site_aniso_U_23
_atom_site_aniso_U_13
_atom_site_aniso_U_12
Te1 0.02364(8) 0.02708(8) 0.03706(9) 0.00454(6) 0.01368(6) -0.00076(5)
Te2 0.02271(8) 0.02762(8) 0.03160(8) -0.00194(6) 0.01228(6) -0.00393(5)
Si1 0.0231(3) 0.0232(3) 0.0276(3) -0.0016(2) 0.0074(2) -0.0012(2)
Si2 0.0230(3) 0.0212(3) 0.0220(3) 0.0000(2) 0.0070(2) -0.0006(2)
C1 0.0240(11) 0.0284(12) 0.0297(12) -0.0014(9) 0.0036(9) -0.0030(9)
C2 0.0207(11) 0.0290(11) 0.0247(11) 0.0027(9) 0.0053(9) 0.0012(9)
C3 0.0280(12) 0.0266(11) 0.0222(10) 0.0033(9) 0.0089(9) 0.0003(9)
C4 0.0277(12) 0.0262(11) 0.0245(11) 0.0003(9) 0.0101(9) -0.0022(9)
C5 0.0348(14) 0.0287(13) 0.0557(17) 0.0054(12) 0.0174(13) 0.0015(11)
C6 0.0444(17) 0.0433(16) 0.0344(14) -0.0130(12) 0.0136(12) -0.0044(13)
C7 0.0369(14) 0.0278(12) 0.0330(13) -0.0007(10) 0.0079(11) -0.0038(10)
C8 0.0255(12) 0.0304(12) 0.0351(13) 0.0005(10) 0.0051(10) 0.0004(9)
Te3 0.02911(8) 0.02988(8) 0.02964(8) 0.00308(6) 0.00974(6) -0.00293(6)
Si3 0.0280(3) 0.0240(3) 0.0245(3) 0.0004(2) 0.0062(2) -0.0003(2)
C9 0.0350(13) 0.0237(11) 0.0282(11) -0.0020(9) 0.0084(10) -0.0003(9)
C10 0.0321(13) 0.0247(11) 0.0319(12) 0.0001(9) 0.0057(10) 0.0019(9)
C11 0.0339(14) 0.0358(15) 0.0527(17) 0.0044(13) 0.0034(13) -0.0004(11)
C12 0.0598(19) 0.0358(15) 0.0308(13) 0.0002(11) 0.0182(13) -0.0030(13)

loop_
_atom_type_symbol
_atom_type_description
_atom_type_scat_dispersion_real
_atom_type_scat_dispersion_imag
_atom_type_scat_source
C C 0.0033 0.0016 'International Tables Vol C Tables 4.2.6.8 and 6.1.1.4'
H H 0.0000 0.0000 'International Tables Vol C Tables 4.2.6.8 and 6.1.1.4'
Si Si 0.0817 0.0704 'International Tables Vol C Tables 4.2.6.8 and 6.1.1.4'
Te Te -0.5308 1.6751 'International Tables Vol C Tables 4.2.6.8 and 6.1.1.4'

loop_
_geom_angle_atom_site_label_1
_geom_angle_atom_site_label_2
_geom_angle_atom_site_label_3
_geom_angle
_geom_angle_site_symmetry_1
_geom_angle_site_symmetry_3
_geom_angle_publ_flag
C4 Te1 C1 99.07(9) . . y
C4 Te1 Te2 46.17(6) . . ?
C1 Te1 Te2 56.31(6) . . ?
C2 Te2 C3 99.30(9) . . y
C2 Te2 Te1 46.54(6) . . ?
C3 Te2 Te1 56.14(6) . . ?
C6 Si1 C2 109.10(12) . . ?
C6 Si1 C5 110.08(14) . . ?
C2 Si1 C5 106.55(12) . . ?
C6 Si1 C1 110.09(13) . . ?
C2 Si1 C1 113.95(10) . . ?
C5 Si1 C1 106.96(12) . . ?
C8 Si2 C3 109.76(11) . . ?
C8 Si2 C7 109.47(12) . . ?
C3 Si2 C7 108.14(12) . . ?
C8 Si2 C4 110.14(11) . . ?
C3 Si2 C4 112.98(10) . . ?
C7 Si2 C4 106.24(11) . . ?
Si1 C1 Te1 115.46(11) . . ?
Si1 C1 H1A 105.6(16) . . ?
Te1 C1 H1A 103.5(16) . . ?
Si1 C1 H1B 113.9(17) . . ?
Te1 C1 H1B 110.7(17) . . ?
H1A C1 H1B 107(2) . . ?
Si1 C2 Te2 118.63(11) . . ?
Si1 C2 H2A 109.2(17) . . ?
Te2 C2 H2A 97.3(18) . . ?
Si1 C2 H2B 110.5(14) . . ?
Te2 C2 H2B 109.4(14) . . ?
H2A C2 H2B 111(2) . . ?
Si2 C3 Te2 115.65(11) . . ?
Si2 C3 H3A 108.3(18) . . ?
Te2 C3 H3A 103.1(18) . . ?
Si2 C3 H3B 113.3(15) . . ?
Te2 C3 H3B 110.1(14) . . ?
H3A C3 H3B 105(2) . . ?
Si2 C4 Te1 119.48(11) . . ?
Si2 C4 H4A 108.9(16) . . ?
Te1 C4 H4A 110.2(15) . . ?
Si2 C4 H4B 108.1(15) . . ?
Te1 C4 H4B 100.1(16) . . ?
H4A C4 H4B 109(2) . . ?
Si1 C5 H5A 107.3(16) . . ?
Si1 C5 H5B 115(2) . . ?
H5A C5 H5B 107(3) . . ?
Si1 C5 H5C 109(2) . . ?
H5A C5 H5C 110(2) . . ?
H5B C5 H5C 109(3) . . ?
Si1 C6 H6A 112.1(18) . . ?
Si1 C6 H6B 112(2) . . ?
H6A C6 H6B 111(3) . . ?
Si1 C6 H6C 110.0(19) . . ?
H6A C6 H6C 104(3) . . ?
H6B C6 H6C 108(3) . . ?
Si2 C7 H7A 111.4(17) . . ?
Si2 C7 H7B 110(2) . . ?
H7A C7 H7B 106(3) . . ?
Si2 C7 H7C 112(2) . . ?
H7A C7 H7C 110(3) . . ?
H7B C7 H7C 108(3) . . ?
Si2 C8 H8A 110.6(16) . . ?
Si2 C8 H8B 111.2(17) . . ?
H8A C8 H8B 104(2) . . ?
Si2 C8 H8C 111.4(17) . . ?
H8A C8 H8C 108(2) . . ?
H8B C8 H8C 111(2) . . ?
C9 Te3 C10 96.44(10) . . y
C9 Te3 Te3 62.23(6) . 3_666 ?
C10 Te3 Te3 62.69(6) . 3_666 ?
C12 Si3 C11 109.89(15) . . ?
C12 Si3 C10 108.75(13) . 3_666 ?
C11 Si3 C10 108.67(13) . 3_666 ?
C12 Si3 C9 107.01(12) . . ?
C11 Si3 C9 110.28(13) . . ?
C10 Si3 C9 112.20(11) 3_666 . ?
Si3 C9 Te3 116.46(11) . . ?
Si3 C9 H9A 109.0(18) . . ?
Te3 C9 H9A 104.4(18) . . ?
Si3 C9 H9B 110.5(15) . . ?
Te3 C9 H9B 106.8(16) . . ?
H9A C9 H9B 109(2) . . ?
Si3 C10 Te3 115.07(11) 3_666 . ?
Si3 C10 H10A 112.4(17) 3_666 . ?
Te3 C10 H10A 101.6(16) . . ?
Si3 C10 H10B 110.7(16) 3_666 . ?
Te3 C10 H10B 109.3(16) . . ?
H10A C10 H10B 107(2) . . ?
Si3 C11 H11A 111.9(18) . . ?
Si3 C11 H11B 108(2) . . ?
H11A C11 H11B 108(3) . . ?
Si3 C11 H11C 112(2) . . ?
H11A C11 H11C 107(3) . . ?
H11B C11 H11C 109(3) . . ?
Si3 C12 H12A 111.8(18) . . ?
Si3 C12 H12B 108(2) . . ?
H12A C12 H12B 107(3) . . ?
Si3 C12 H12C 108(2) . . ?
H12A C12 H12C 106(3) . . ?
H12B C12 H12C 116(3) . . ?

loop_
_geom_bond_atom_site_label_1
_geom_bond_atom_site_label_2
_geom_bond_distance
_geom_bond_site_symmetry_2
_geom_bond_publ_flag
Te1 C4 2.149(2) . y
Te1 C1 2.163(2) . y
Te1 Te2 5.0332(3) . y
Te2 C2 2.158(2) . y
Te2 C3 2.164(2) . y
Si1 C6 1.865(3) . ?
Si1 C2 1.865(2) . y
Si1 C5 1.866(3) . ?
Si1 C1 1.871(2) . y
Si2 C8 1.859(2) . ?
Si2 C3 1.865(2) . y
Si2 C7 1.868(3) . ?
Si2 C4 1.872(2) . y
C1 H1A 0.95(3) . ?
C1 H1B 0.94(3) . ?
C2 H2A 0.88(3) . ?
C2 H2B 0.95(2) . ?
C3 H3A 0.89(3) . ?
C3 H3B 0.98(2) . ?
C4 H4A 0.91(3) . ?
C4 H4B 0.95(3) . ?
C5 H5A 0.97(3) . ?
C5 H5B 0.91(4) . ?
C5 H5C 0.93(3) . ?
C6 H6A 0.95(3) . ?
C6 H6B 0.94(4) . ?
C6 H6C 0.93(3) . ?
C7 H7A 0.93(3) . ?
C7 H7B 0.91(4) . ?
C7 H7C 0.89(3) . ?
C8 H8A 0.94(3) . ?
C8 H8B 0.99(3) . ?
C8 H8C 1.00(3) . ?
Te3 C9 2.161(2) . y
Te3 C10 2.162(2) . y
Te3 Te3 4.3025(3) 3_666 y
Si3 C12 1.860(3) . ?
Si3 C11 1.861(3) . ?
Si3 C10 1.865(2) 3_666 y
Si3 C9 1.869(2) . y
C9 H9A 0.89(3) . ?
C9 H9B 0.96(3) . ?
C10 Si3 1.865(2) 3_666 ?
C10 H10A 0.96(3) . ?
C10 H10B 1.01(3) . ?
C11 H11A 0.96(3) . ?
C11 H11B 0.90(3) . ?
C11 H11C 0.95(4) . ?
C12 H12A 1.00(3) . ?
C12 H12B 0.95(4) . ?
C12 H12C 0.91(3) . ?

loop_
_geom_torsion_atom_site_label_1
_geom_torsion_atom_site_label_2
_geom_torsion_atom_site_label_3
_geom_torsion_atom_site_label_4
_geom_torsion
_geom_torsion_site_symmetry_1
_geom_torsion_site_symmetry_4
_geom_torsion_publ_flag
C4 Te1 Te2 C2 129.86(12) . . n
C1 Te1 Te2 C2 -75.64(11) . . n
C4 Te1 Te2 C3 -75.46(11) . . n
C1 Te1 Te2 C3 79.04(10) . . n
C6 Si1 C1 Te1 -172.36(13) . . n
C2 Si1 C1 Te1 -49.42(15) . . y
C5 Si1 C1 Te1 68.05(16) . . n
C4 Te1 C1 Si1 71.77(13) . . y
Te2 Te1 C1 Si1 53.44(9) . . n
C6 Si1 C2 Te2 51.14(17) . . n
C5 Si1 C2 Te2 169.95(13) . . n
C1 Si1 C2 Te2 -72.33(15) . . y
C3 Te2 C2 Si1 46.61(14) . . y
Te1 Te2 C2 Si1 67.71(11) . . n
C8 Si2 C3 Te2 -173.75(11) . . n
C7 Si2 C3 Te2 66.88(15) . . n
C4 Si2 C3 Te2 -50.42(15) . . y
C2 Te2 C3 Si2 72.40(13) . . y
Te1 Te2 C3 Si2 54.07(9) . . n
C8 Si2 C4 Te1 50.73(16) . . n
C3 Si2 C4 Te1 -72.40(15) . . y
C7 Si2 C4 Te1 169.19(13) . . n
C1 Te1 C4 Si2 47.15(14) . . y
Te2 Te1 C4 Si2 68.42(11) . . n
C12 Si3 C9 Te3 -165.88(14) . . n
C11 Si3 C9 Te3 74.62(17) . . n
C10 Si3 C9 Te3 -46.67(17) 3_666 . y
C10 Te3 C9 Si3 112.73(14) . . y
Te3 Te3 C9 Si3 58.26(11) 3_666 . n
C9 Te3 C10 Si3 -113.08(13) . 3_666 y
Te3 Te3 C10 Si3 -58.96(10) 3_666 3_666 n
